data_4502179
loop_
_publ_author_name
'Zhang, Wei-Hong'
'Wang, Yao-Yu'
'Lermontova, Elmira Kh.'
'Yang, Guo-Ping'
'Liu, Bin'
'Jin, Jun-Cheng'
'Dong, Zhe'
'Shi, Qi-Zhen'

_publ_section_title
;
 Interaction of 1,3-Adamantanediacetic Acid (H2ADA) and Ditopic Pyridyl
 Subunits with Cobalt Nitrate under Hydrothermal Conditions: pH Influence,
 Crystal Structures, and Their Properties
;
_journal_issue 1
_journal_name_full 'Crystal Growth &amp; Design'
_journal_page_first 76
_journal_paper_doi 10.1021/cg900285b
_journal_volume 10
_journal_year 2010
_chemical_formula_moiety 'C19 H22 Co N O4'
_chemical_formula_sum 'C19 H22 Co N O4'
_chemical_formula_weight 387.31
_chemical_name_systematic
; 
 ? 
;
_space_group_IT_number 15
_symmetry_cell_setting monoclinic
_symmetry_space_group_name_Hall '-C 2yc'
_symmetry_space_group_name_H-M 'C 1 2/c 1'
_atom_sites_solution_hydrogens geom
_atom_sites_solution_primary direct
_atom_sites_solution_secondary difmap
_audit_creation_method SHELXL-97
_cell_angle_alpha 90.00
_cell_angle_beta 113.441(6)
_cell_angle_gamma 90.00
_cell_formula_units_Z 8
_cell_length_a 22.666(8)
_cell_length_b 13.946(5)
_cell_length_c 11.277(4)
_cell_measurement_reflns_used 1649
_cell_measurement_temperature 273(2)
_cell_measurement_theta_max 25.844
_cell_measurement_theta_min 2.331
_cell_volume 3270(2)
_computing_cell_refinement APEX2
_computing_data_collection 'APEX2 (Bruker, 2005)'
_computing_data_reduction APEX2
_computing_molecular_graphics APEX2
_computing_publication_material APEX2
_computing_structure_refinement 'SHELXL-97 (Sheldrick, 1997)'
_computing_structure_solution 'SHELXS-97 (Sheldrick, 1990)'
_diffrn_ambient_temperature 273(2)
_diffrn_measured_fraction_theta_full 0.989
_diffrn_measured_fraction_theta_max 0.989
_diffrn_measurement_device_type 'Bruker APEX SMART II'
_diffrn_measurement_method \w
_diffrn_radiation_monochromator graphite
_diffrn_radiation_source 'fine-focus sealed tube'
_diffrn_radiation_type MoK\a
_diffrn_radiation_wavelength 0.71073
_diffrn_reflns_av_R_equivalents 0.0425
_diffrn_reflns_av_sigmaI/netI 0.0582
_diffrn_reflns_limit_h_max 27
_diffrn_reflns_limit_h_min -27
_diffrn_reflns_limit_k_max 15
_diffrn_reflns_limit_k_min -17
_diffrn_reflns_limit_l_max 7
_diffrn_reflns_limit_l_min -13
_diffrn_reflns_number 8679
_diffrn_reflns_theta_full 26.00
_diffrn_reflns_theta_max 26.00
_diffrn_reflns_theta_min 1.76
_diffrn_standards_decay_% 0
_diffrn_standards_interval_time 0
_diffrn_standards_number 0
_exptl_absorpt_coefficient_mu 1.074
_exptl_absorpt_correction_T_max 0.9705
_exptl_absorpt_correction_T_min 0.7249
_exptl_absorpt_correction_type multi-scan
_exptl_absorpt_process_details 'SADABS (Bruker, 1997)'
_exptl_crystal_density_diffrn 1.573
_exptl_crystal_density_method 'not measured'
_exptl_crystal_F_000 1616
_exptl_crystal_size_max 0.32
_exptl_crystal_size_mid 0.29
_exptl_crystal_size_min 0.03
_refine_diff_density_max 0.532
_refine_diff_density_min -1.196
_refine_diff_density_rms 0.092
_refine_ls_extinction_method none
_refine_ls_goodness_of_fit_ref 1.016
_refine_ls_hydrogen_treatment constr
_refine_ls_matrix_type full
_refine_ls_number_parameters 229
_refine_ls_number_reflns 3179
_refine_ls_number_restraints 0
_refine_ls_restrained_S_all 1.016
_refine_ls_R_factor_all 0.0610
_refine_ls_R_factor_gt 0.0436
_refine_ls_shift/su_max 0.000
_refine_ls_shift/su_mean 0.000
_refine_ls_structure_factor_coef Fsqd
_refine_ls_weighting_details 'calc w=1/[\s^2^(Fo^2^)+(0.0769P)^2^+0.0000P] where P=(Fo^2^+2Fc^2^)/3'
_refine_ls_weighting_scheme calc
_refine_ls_wR_factor_gt 0.1179
_refine_ls_wR_factor_ref 0.1259
_reflns_number_gt 2299
_reflns_number_total 3179
_reflns_threshold_expression >2sigma(I)
_cod_data_source_file cg900285b_si_001.cif
_cod_data_source_block compound5
_cod_original_sg_symbol_H-M 'C 2/c'
_cod_database_code 4502179

loop_
_symmetry_equiv_pos_as_xyz
'x, y, z'
'-x, y, -z+1/2'
'x+1/2, y+1/2, z'
'-x+1/2, y+1/2, -z+1/2'
'-x, -y, -z'
'x, -y, z-1/2'
'-x+1/2, -y+1/2, -z'
'x+1/2, -y+1/2, z-1/2'

loop_
_atom_site_label
_atom_site_type_symbol
_atom_site_fract_x
_atom_site_fract_y
_atom_site_fract_z
_atom_site_U_iso_or_equiv
_atom_site_adp_type
_atom_site_occupancy
_atom_site_symmetry_multiplicity
_atom_site_calc_flag
_atom_site_refinement_flags
Co1 Co 0.0000 0.29763(3) -0.2500 0.02116(18) Uani 1 2 d S
Co2 Co 0.0000 0.10334(3) -0.2500 0.02044(18) Uani 1 2 d S
O1 O 0.07182(10) 0.28722(12) -0.0726(2) 0.0280(5) Uani 1 1 d .
O2 O 0.08171(10) 0.12900(13) -0.0871(2) 0.0315(5) Uani 1 1 d .
O3 O 0.44639(10) 0.38435(13) 0.3537(2) 0.0294(5) Uani 1 1 d .
O4 O 0.43237(10) 0.22572(13) 0.3313(2) 0.0289(5) Uani 1 1 d .
N1 N 0.0000 0.4475(2) -0.2500 0.0219(7) Uani 1 2 d S
N2 N 0.0000 0.9549(2) -0.2500 0.0193(7) Uani 1 2 d S
C1 C 0.10240(14) 0.20902(18) -0.0361(3) 0.0227(6) Uani 1 1 d .
C2 C 0.16868(15) 0.20799(18) 0.0709(3) 0.0293(7) Uani 1 1 d .
H2A H 0.1982 0.1897 0.0318 0.035 Uiso 1 1 calc R
H2B H 0.1691 0.1562 0.1287 0.035 Uiso 1 1 calc R
C3 C 0.16270(14) 0.3224(2) 0.2424(3) 0.0286(7) Uani 1 1 d .
H3A H 0.1609 0.2670 0.2928 0.034 Uiso 1 1 calc R
H3B H 0.1190 0.3413 0.1886 0.034 Uiso 1 1 calc R
C4 C 0.19837(14) 0.29610(16) 0.1566(3) 0.0213(6) Uani 1 1 d .
C5 C 0.26794(13) 0.26810(19) 0.2437(3) 0.0236(6) Uani 1 1 d .
H5A H 0.2673 0.2120 0.2941 0.028 Uiso 1 1 calc R
H5B H 0.2908 0.2513 0.1900 0.028 Uiso 1 1 calc R
C6 C 0.30384(13) 0.34937(17) 0.3355(3) 0.0209(6) Uani 1 1 d .
C7 C 0.26605(14) 0.3761(2) 0.4181(3) 0.0297(7) Uani 1 1 d .
H7A H 0.2655 0.3218 0.4714 0.036 Uiso 1 1 calc R
H7B H 0.2874 0.4289 0.4750 0.036 Uiso 1 1 calc R
C8 C 0.19705(14) 0.4049(2) 0.3333(3) 0.0311(7) Uani 1 1 d .
H8 H 0.1740 0.4203 0.3882 0.037 Uiso 1 1 calc R
C9 C 0.20059(15) 0.38605(18) 0.0783(3) 0.0267(7) Uani 1 1 d .
H9A H 0.2231 0.3712 0.0232 0.032 Uiso 1 1 calc R
H9B H 0.1572 0.4057 0.0236 0.032 Uiso 1 1 calc R
C10 C 0.19822(16) 0.4924(2) 0.2546(3) 0.0370(8) Uani 1 1 d .
H10A H 0.2190 0.5454 0.3118 0.044 Uiso 1 1 calc R
H10B H 0.1546 0.5115 0.2002 0.044 Uiso 1 1 calc R
C11 C 0.23521(14) 0.46783(19) 0.1708(3) 0.0307(8) Uani 1 1 d .
H11 H 0.2362 0.5244 0.1200 0.037 Uiso 1 1 calc R
C12 C 0.30448(14) 0.43802(19) 0.2552(3) 0.0278(7) Uani 1 1 d .
H12A H 0.3265 0.4904 0.3123 0.033 Uiso 1 1 calc R
H12B H 0.3274 0.4235 0.2009 0.033 Uiso 1 1 calc R
C13 C 0.37185(14) 0.31659(19) 0.4267(3) 0.0249(6) Uani 1 1 d .
H13A H 0.3885 0.3619 0.4976 0.030 Uiso 1 1 calc R
H13B H 0.3682 0.2550 0.4631 0.030 Uiso 1 1 calc R
C14 C 0.42038(13) 0.30727(17) 0.3658(3) 0.0203(6) Uani 1 1 d .
C30 C 0.01903(13) 0.90511(17) -0.3299(3) 0.0220(6) Uani 1 1 d .
H30 H 0.0329 0.9387 -0.3853 0.026 Uiso 1 1 calc R
C31 C 0.01896(14) 0.80637(16) -0.3341(3) 0.0222(6) Uani 1 1 d .
H31 H 0.0315 0.7746 -0.3927 0.027 Uiso 1 1 calc R
C34 C 0.0000 0.7548(2) -0.2500 0.0200(8) Uani 1 2 d S
C35 C 0.0000 0.6479(2) -0.2500 0.0194(8) Uani 1 2 d S
C36 C 0.02161(15) 0.59642(18) -0.1355(3) 0.0264(7) Uani 1 1 d .
H36 H 0.0363 0.6281 -0.0565 0.032 Uiso 1 1 calc R
C37 C 0.02114(15) 0.49674(18) -0.1401(3) 0.0268(7) Uani 1 1 d .
H37 H 0.0363 0.4630 -0.0626 0.032 Uiso 1 1 calc R

loop_
_atom_site_aniso_label
_atom_site_aniso_U_11
_atom_site_aniso_U_22
_atom_site_aniso_U_33
_atom_site_aniso_U_23
_atom_site_aniso_U_13
_atom_site_aniso_U_12
Co1 0.0205(3) 0.0150(3) 0.0229(3) 0.000 0.0032(2) 0.000
Co2 0.0186(3) 0.0154(3) 0.0261(4) 0.000 0.0077(3) 0.000
O1 0.0214(12) 0.0294(10) 0.0241(12) -0.0026(9) -0.0007(9) 0.0023(8)
O2 0.0246(12) 0.0291(10) 0.0317(13) -0.0059(9) 0.0013(10) -0.0028(9)
O3 0.0284(12) 0.0271(10) 0.0360(13) -0.0009(9) 0.0162(11) -0.0031(8)
O4 0.0278(12) 0.0260(9) 0.0343(13) -0.0019(9) 0.0137(10) -0.0021(9)
N1 0.0236(19) 0.0211(15) 0.0217(19) 0.000 0.0097(15) 0.000
N2 0.0197(18) 0.0166(14) 0.0202(19) 0.000 0.0066(15) 0.000
C1 0.0192(16) 0.0284(14) 0.0198(16) -0.0005(12) 0.0071(13) 0.0007(11)
C2 0.0236(17) 0.0242(14) 0.0300(19) -0.0060(13) 0.0000(14) 0.0023(12)
C3 0.0188(16) 0.0347(15) 0.0300(18) 0.0021(14) 0.0073(14) -0.0033(12)
C4 0.0191(15) 0.0206(13) 0.0217(16) -0.0006(11) 0.0057(12) 0.0022(11)
C5 0.0225(16) 0.0224(12) 0.0237(17) -0.0012(12) 0.0067(13) 0.0000(11)
C6 0.0160(15) 0.0240(13) 0.0210(15) -0.0007(12) 0.0054(12) 0.0000(11)
C7 0.0231(17) 0.0398(16) 0.0261(18) -0.0094(14) 0.0098(14) -0.0045(13)
C8 0.0201(17) 0.0435(17) 0.0324(19) -0.0129(15) 0.0134(14) -0.0029(13)
C9 0.0244(17) 0.0322(15) 0.0241(17) 0.0055(13) 0.0105(14) 0.0049(12)
C10 0.0273(18) 0.0290(15) 0.049(2) -0.0114(15) 0.0097(16) 0.0015(13)
C11 0.0259(18) 0.0228(14) 0.042(2) 0.0103(13) 0.0122(16) 0.0010(12)
C12 0.0221(16) 0.0270(14) 0.0347(19) 0.0020(13) 0.0117(14) -0.0028(12)
C13 0.0196(16) 0.0311(14) 0.0222(16) -0.0015(12) 0.0064(13) -0.0042(12)
C14 0.0166(15) 0.0263(14) 0.0141(15) 0.0016(11) 0.0020(12) -0.0016(11)
C30 0.0234(16) 0.0204(12) 0.0239(16) 0.0004(12) 0.0114(13) -0.0016(11)
C31 0.0237(16) 0.0196(13) 0.0257(17) -0.0021(12) 0.0123(13) 0.0013(11)
C34 0.015(2) 0.0171(18) 0.024(2) 0.000 0.0035(17) 0.000
C35 0.019(2) 0.0161(17) 0.024(2) 0.000 0.0094(18) 0.000
C36 0.0324(18) 0.0229(13) 0.0216(17) -0.0051(12) 0.0083(14) -0.0035(12)
C37 0.0386(18) 0.0169(12) 0.0230(18) 0.0026(13) 0.0103(15) 0.0020(13)

loop_
_atom_type_symbol
_atom_type_description
_atom_type_scat_dispersion_real
_atom_type_scat_dispersion_imag
_atom_type_scat_source
C C 0.0033 0.0016 'International Tables Vol C Tables 4.2.6.8 and 6.1.1.4'
H H 0.0000 0.0000 'International Tables Vol C Tables 4.2.6.8 and 6.1.1.4'
Co Co 0.3494 0.9721 'International Tables Vol C Tables 4.2.6.8 and 6.1.1.4'
N N 0.0061 0.0033 'International Tables Vol C Tables 4.2.6.8 and 6.1.1.4'
O O 0.0106 0.0060 'International Tables Vol C Tables 4.2.6.8 and 6.1.1.4'

loop_
_geom_angle_atom_site_label_1
_geom_angle_atom_site_label_2
_geom_angle_atom_site_label_3
_geom_angle
_geom_angle_site_symmetry_1
_geom_angle_site_symmetry_3
O1 Co1 O1 171.76(10) . 2_554
O1 Co1 N1 94.12(5) . .
O1 Co1 N1 94.12(5) 2_554 .
O1 Co1 O4 89.83(9) . 8_455
O1 Co1 O4 88.90(9) 2_554 8_455
N1 Co1 O4 98.92(5) . 8_455
O1 Co1 O4 88.90(9) . 7
O1 Co1 O4 89.83(9) 2_554 7
N1 Co1 O4 98.92(5) . 7
O4 Co1 O4 162.17(10) 8_455 7
O1 Co1 Co2 85.88(5) . .
O1 Co1 Co2 85.88(5) 2_554 .
N1 Co1 Co2 180.0 . .
O4 Co1 Co2 81.08(5) 8_455 .
O4 Co1 Co2 81.08(5) 7 .
O3 Co2 O3 170.15(10) 8_455 7
O3 Co2 O2 90.20(9) 8_455 .
O3 Co2 O2 88.09(9) 7 .
O3 Co2 O2 88.09(9) 8_455 2_554
O3 Co2 O2 90.20(9) 7 2_554
O2 Co2 O2 159.95(11) . 2_554
O3 Co2 N2 94.93(5) 8_455 1_545
O3 Co2 N2 94.93(5) 7 1_545
O2 Co2 N2 100.03(5) . 1_545
O2 Co2 N2 100.03(5) 2_554 1_545
O3 Co2 Co1 85.07(5) 8_455 .
O3 Co2 Co1 85.07(5) 7 .
O2 Co2 Co1 79.97(5) . .
O2 Co2 Co1 79.97(5) 2_554 .
N2 Co2 Co1 180.0 1_545 .
C1 O1 Co1 120.23(18) . .
C1 O2 Co2 127.05(18) . .
C14 O3 Co2 123.80(18) . 7
C14 O4 Co1 123.80(18) . 7
C37 N1 C37 117.7(3) . 2_554
C37 N1 Co1 121.14(16) . .
C37 N1 Co1 121.14(16) 2_554 .
C30 N2 C30 117.5(3) 2_554 .
C30 N2 Co2 121.25(15) 2_554 1_565
C30 N2 Co2 121.25(15) . 1_565
O2 C1 O1 123.9(3) . .
O2 C1 C2 115.4(2) . .
O1 C1 C2 120.6(2) . .
C1 C2 C4 122.8(2) . .
C1 C2 H2A 106.6 . .
C4 C2 H2A 106.6 . .
C1 C2 H2B 106.6 . .
C4 C2 H2B 106.6 . .
H2A C2 H2B 106.6 . .
C4 C3 C8 110.3(2) . .
C4 C3 H3A 109.6 . .
C8 C3 H3A 109.6 . .
C4 C3 H3B 109.6 . .
C8 C3 H3B 109.6 . .
H3A C3 H3B 108.1 . .
C3 C4 C5 108.8(2) . .
C3 C4 C2 112.2(2) . .
C5 C4 C2 106.2(2) . .
C3 C4 C9 108.1(2) . .
C5 C4 C9 108.2(2) . .
C2 C4 C9 113.2(2) . .
C6 C5 C4 112.2(2) . .
C6 C5 H5A 109.2 . .
C4 C5 H5A 109.2 . .
C6 C5 H5B 109.2 . .
C4 C5 H5B 109.2 . .
H5A C5 H5B 107.9 . .
C5 C6 C12 108.9(2) . .
C5 C6 C7 108.3(2) . .
C12 C6 C7 107.4(2) . .
C5 C6 C13 110.6(2) . .
C12 C6 C13 113.0(2) . .
C7 C6 C13 108.5(2) . .
C8 C7 C6 111.2(2) . .
C8 C7 H7A 109.4 . .
C6 C7 H7A 109.4 . .
C8 C7 H7B 109.4 . .
C6 C7 H7B 109.4 . .
H7A C7 H7B 108.0 . .
C10 C8 C7 109.1(2) . .
C10 C8 C3 109.6(3) . .
C7 C8 C3 110.1(2) . .
C10 C8 H8 109.4 . .
C7 C8 H8 109.4 . .
C3 C8 H8 109.4 . .
C11 C9 C4 109.8(2) . .
C11 C9 H9A 109.7 . .
C4 C9 H9A 109.7 . .
C11 C9 H9B 109.7 . .
C4 C9 H9B 109.7 . .
H9A C9 H9B 108.2 . .
C8 C10 C11 108.8(2) . .
C8 C10 H10A 109.9 . .
C11 C10 H10A 109.9 . .
C8 C10 H10B 109.9 . .
C11 C10 H10B 109.9 . .
H10A C10 H10B 108.3 . .
C10 C11 C9 109.2(2) . .
C10 C11 C12 110.7(3) . .
C9 C11 C12 109.9(2) . .
C10 C11 H11 109.0 . .
C9 C11 H11 109.0 . .
C12 C11 H11 109.0 . .
C11 C12 C6 109.7(2) . .
C11 C12 H12A 109.7 . .
C6 C12 H12A 109.7 . .
C11 C12 H12B 109.7 . .
C6 C12 H12B 109.7 . .
H12A C12 H12B 108.2 . .
C14 C13 C6 115.8(2) . .
C14 C13 H13A 108.3 . .
C6 C13 H13A 108.3 . .
C14 C13 H13B 108.3 . .
C6 C13 H13B 108.3 . .
H13A C13 H13B 107.4 . .
O3 C14 O4 124.5(3) . .
O3 C14 C13 115.6(2) . .
O4 C14 C13 119.9(2) . .
N2 C30 C31 123.0(3) . .
N2 C30 H30 118.5 . .
C31 C30 H30 118.5 . .
C30 C31 C34 119.4(3) . .
C30 C31 H31 120.3 . .
C34 C31 H31 120.3 . .
C31 C34 C31 117.5(3) 2_554 .
C31 C34 C35 121.23(16) 2_554 .
C31 C34 C35 121.23(16) . .
C36 C35 C36 117.6(3) 2_554 .
C36 C35 C34 121.22(16) 2_554 .
C36 C35 C34 121.22(16) . .
C35 C36 C37 119.3(3) . .
C35 C36 H36 120.4 . .
C37 C36 H36 120.4 . .
N1 C37 C36 123.1(3) . .
N1 C37 H37 118.4 . .
C36 C37 H37 118.4 . .

loop_
_geom_bond_atom_site_label_1
_geom_bond_atom_site_label_2
_geom_bond_distance
_geom_bond_site_symmetry_2
Co1 O1 2.020(2) .
Co1 O1 2.020(2) 2_554
Co1 N1 2.090(3) .
Co1 O4 2.101(2) 8_455
Co1 O4 2.101(2) 7
Co1 Co2 2.7096(12) .
Co2 O3 2.001(2) 8_455
Co2 O3 2.001(2) 7
Co2 O2 2.056(2) .
Co2 O2 2.056(2) 2_554
Co2 N2 2.070(3) 1_545
O1 C1 1.270(3) .
O2 C1 1.257(3) .
O3 C14 1.259(3) .
O3 Co2 2.001(2) 7
O4 C14 1.266(3) .
O4 Co1 2.101(2) 7
N1 C37 1.328(3) .
N1 C37 1.328(3) 2_554
N2 C30 1.338(3) 2_554
N2 C30 1.338(3) .
N2 Co2 2.070(3) 1_565
C1 C2 1.507(4) .
C2 C4 1.543(4) .
C2 H2A 0.9700 .
C2 H2B 0.9700 .
C3 C4 1.532(4) .
C3 C8 1.531(4) .
C3 H3A 0.9700 .
C3 H3B 0.9700 .
C4 C5 1.540(4) .
C4 C9 1.546(4) .
C5 C6 1.532(4) .
C5 H5A 0.9700 .
C5 H5B 0.9700 .
C6 C12 1.536(4) .
C6 C7 1.542(4) .
C6 C13 1.543(4) .
C7 C8 1.527(4) .
C7 H7A 0.9700 .
C7 H7B 0.9700 .
C8 C10 1.515(4) .
C8 H8 0.9800 .
C9 C11 1.534(4) .
C9 H9A 0.9700 .
C9 H9B 0.9700 .
C10 C11 1.532(4) .
C10 H10A 0.9700 .
C10 H10B 0.9700 .
C11 C12 1.535(4) .
C11 H11 0.9800 .
C12 H12A 0.9700 .
C12 H12B 0.9700 .
C13 C14 1.516(4) .
C13 H13A 0.9700 .
C13 H13B 0.9700 .
C30 C31 1.378(3) .
C30 H30 0.9300 .
C31 C34 1.388(3) .
C31 H31 0.9300 .
C34 C31 1.388(3) 2_554
C34 C35 1.490(5) .
C35 C36 1.385(3) 2_554
C35 C36 1.385(3) .
C36 C37 1.391(3) .
C36 H36 0.9300 .
C37 H37 0.9300 .

loop_
_geom_torsion_atom_site_label_1
_geom_torsion_atom_site_label_2
_geom_torsion_atom_site_label_3
_geom_torsion_atom_site_label_4
_geom_torsion
_geom_torsion_site_symmetry_1
_geom_torsion_site_symmetry_4
O1 Co1 Co2 O3 81.84(9) . 8_455
O1 Co1 Co2 O3 -98.16(9) 2_554 8_455
O4 Co1 Co2 O3 -8.63(8) 8_455 8_455
O4 Co1 Co2 O3 171.37(8) 7 8_455
O1 Co1 Co2 O3 -98.16(9) . 7
O1 Co1 Co2 O3 81.84(9) 2_554 7
O4 Co1 Co2 O3 171.37(8) 8_455 7
O4 Co1 Co2 O3 -8.63(8) 7 7
O1 Co1 Co2 O2 -9.24(8) . .
O1 Co1 Co2 O2 170.76(8) 2_554 .
O4 Co1 Co2 O2 -99.71(9) 8_455 .
O4 Co1 Co2 O2 80.29(9) 7 .
O1 Co1 Co2 O2 170.76(8) . 2_554
O1 Co1 Co2 O2 -9.24(8) 2_554 2_554
O4 Co1 Co2 O2 80.29(9) 8_455 2_554
O4 Co1 Co2 O2 -99.71(9) 7 2_554
N1 Co1 O1 C1 -162.7(2) . .
O4 Co1 O1 C1 98.4(2) 8_455 .
O4 Co1 O1 C1 -63.8(2) 7 .
Co2 Co1 O1 C1 17.3(2) . .
O3 Co2 O2 C1 -79.7(2) 8_455 .
O3 Co2 O2 C1 90.6(2) 7 .
O2 Co2 O2 C1 5.2(2) 2_554 .
N2 Co2 O2 C1 -174.8(2) 1_545 .
Co1 Co2 O2 C1 5.2(2) . .
O1 Co1 N1 C37 -25.08(16) . .
O1 Co1 N1 C37 154.92(16) 2_554 .
O4 Co1 N1 C37 65.39(16) 8_455 .
O4 Co1 N1 C37 -114.61(16) 7 .
O1 Co1 N1 C37 154.92(16) . 2_554
O1 Co1 N1 C37 -25.08(16) 2_554 2_554
O4 Co1 N1 C37 -114.61(16) 8_455 2_554
O4 Co1 N1 C37 65.39(16) 7 2_554
Co2 O2 C1 O1 6.7(4) . .
Co2 O2 C1 C2 -171.0(2) . .
Co1 O1 C1 O2 -19.3(4) . .
Co1 O1 C1 C2 158.3(2) . .
O2 C1 C2 C4 -171.7(3) . .
O1 C1 C2 C4 10.5(5) . .
C8 C3 C4 C5 58.3(3) . .
C8 C3 C4 C2 175.4(2) . .
C8 C3 C4 C9 -59.0(3) . .
C1 C2 C4 C3 66.5(4) . .
C1 C2 C4 C5 -174.8(3) . .
C1 C2 C4 C9 -56.2(4) . .
C3 C4 C5 C6 -58.9(3) . .
C2 C4 C5 C6 -179.9(2) . .
C9 C4 C5 C6 58.4(3) . .
C4 C5 C6 C12 -58.7(3) . .
C4 C5 C6 C7 57.8(3) . .
C4 C5 C6 C13 176.6(2) . .
C5 C6 C7 C8 -57.3(3) . .
C12 C6 C7 C8 60.2(3) . .
C13 C6 C7 C8 -177.4(2) . .
C6 C7 C8 C10 -61.5(3) . .
C6 C7 C8 C3 58.8(3) . .
C4 C3 C8 C10 60.9(3) . .
C4 C3 C8 C7 -59.1(3) . .
C3 C4 C9 C11 59.2(3) . .
C5 C4 C9 C11 -58.4(3) . .
C2 C4 C9 C11 -175.8(2) . .
C7 C8 C10 C11 59.6(3) . .
C3 C8 C10 C11 -61.0(3) . .
C8 C10 C11 C9 61.2(3) . .
C8 C10 C11 C12 -59.9(3) . .
C4 C9 C11 C10 -60.9(3) . .
C4 C9 C11 C12 60.8(3) . .
C10 C11 C12 C6 60.1(3) . .
C9 C11 C12 C6 -60.6(3) . .
C5 C6 C12 C11 58.5(3) . .
C7 C6 C12 C11 -58.6(3) . .
C13 C6 C12 C11 -178.1(2) . .
C5 C6 C13 C14 73.7(3) . .
C12 C6 C13 C14 -48.7(3) . .
C7 C6 C13 C14 -167.7(2) . .
Co2 O3 C14 O4 11.2(4) 7 .
Co2 O3 C14 C13 -168.98(18) 7 .
Co1 O4 C14 O3 1.3(4) 7 .
Co1 O4 C14 C13 -178.49(18) 7 .
C6 C13 C14 O3 81.0(3) . .
C6 C13 C14 O4 -99.1(3) . .
C30 N2 C30 C31 0.9(2) 2_554 .
Co2 N2 C30 C31 -179.1(2) 1_565 .
N2 C30 C31 C34 -1.7(4) . .
C30 C31 C34 C31 0.80(19) . 2_554
C30 C31 C34 C35 -179.20(19) . .
C31 C34 C35 C36 138.3(2) 2_554 2_554
C31 C34 C35 C36 -41.7(2) . 2_554
C31 C34 C35 C36 -41.7(2) 2_554 .
C31 C34 C35 C36 138.3(2) . .
C36 C35 C36 C37 0.4(2) 2_554 .
C34 C35 C36 C37 -179.6(2) . .
C37 N1 C37 C36 0.5(2) 2_554 .
Co1 N1 C37 C36 -179.5(2) . .
C35 C36 C37 N1 -0.9(4) . .
